data_2243613
loop_
_publ_author_name
'Arafath, Md. Azharul'
'Kwong, Huey Chong'
'Adam, Farook'

_publ_section_title
;
 The crystal structure of
 ((cyclohexylamino){(<i>Z</i>)-2-[(<i>E</i>)-5-methoxy-3-nitro-2-oxidobenzylidene-\k<i>O</i>]hydrazin-1-ylidene-\k<i>N</i>^2^}methanethiolato-\k<i>S</i>)(dimethyl
 sulfoxide-\k<i>S</i>)platinum(II): a supramolecular two-dimensional
 network
;
_journal_issue 10
_journal_name_full 'Acta Crystallographica Section E'
_journal_page_first 1486
_journal_page_last 1489
_journal_paper_doi 10.1107/S2056989019012623
_journal_volume 75
_journal_year 2019
_chemical_formula_iupac '[Pt (C15 H18 N4 O4 S) (C2 H6 O S)]'
_chemical_formula_moiety 'C17 H24 N4 O5 Pt S2'
_chemical_formula_sum 'C17 H24 N4 O5 Pt S2'
_chemical_formula_weight 623.61
_chemical_name_systematic
'((Cyclohexylamino){(<i>Z</i>)-2-[(<i>E</i>)-5-methoxy-3-nitro-2-oxidobenzylidene-\k<i>O</i>]hydrazin-1-ylidene-\k<i>N</i>^2^}methanethiolato-\k<i>S</i>)(dimethyl sulfoxide-\k<i>S</i>)platinum(II)'
_space_group_crystal_system triclinic
_space_group_IT_number 2
_space_group_name_Hall '-P 1'
_space_group_name_H-M_alt 'P -1'
_atom_sites_solution_hydrogens mixed
_atom_sites_solution_primary direct
_atom_sites_solution_secondary difmap
_audit_creation_method SHELXL-2014/7
_cell_angle_alpha 82.2280(10)
_cell_angle_beta 87.0740(10)
_cell_angle_gamma 74.7390(10)
_cell_formula_units_Z 2
_cell_length_a 6.5264(3)
_cell_length_b 8.9024(3)
_cell_length_c 18.9261(7)
_cell_measurement_reflns_used 9889
_cell_measurement_temperature 296
_cell_measurement_theta_max 30.22
_cell_measurement_theta_min 2.39
_cell_volume 1050.96(7)
_computing_cell_refinement
;
SAINT (Bruker, 2012)
;
_computing_data_collection
;
APEX2 (Bruker, 2012)
;
_computing_data_reduction
;
SAINT (Bruker, 2012)
;
_computing_molecular_graphics
;
Mercury (Macrae <i>et al.</i>, 2008)
;
_computing_publication_material
;
SHELXL2013 (Sheldrick, 2015) and PLATON (Spek, 2009)
;
_computing_structure_refinement
;
SHELXL2013 (Sheldrick, 2015)
;
_computing_structure_solution
;
SHELXS97 (Sheldrick, 2008)
;
_diffrn_ambient_temperature 296
_diffrn_measured_fraction_theta_full 1.000
_diffrn_measured_fraction_theta_max 0.991
_diffrn_measurement_device_type 'Bruker APEX Duo CCD area detector'
_diffrn_measurement_method '\f and \w scans'
_diffrn_radiation_monochromator graphite
_diffrn_radiation_source 'fine-focus sealed tube'
_diffrn_radiation_type MoK\a
_diffrn_radiation_wavelength 0.71073
_diffrn_reflns_av_R_equivalents 0.0302
_diffrn_reflns_av_unetI/netI 0.0196
_diffrn_reflns_limit_h_max 9
_diffrn_reflns_limit_h_min -9
_diffrn_reflns_limit_k_max 12
_diffrn_reflns_limit_k_min -12
_diffrn_reflns_limit_l_max 26
_diffrn_reflns_limit_l_min -26
_diffrn_reflns_number 41144
_diffrn_reflns_theta_full 25.242
_diffrn_reflns_theta_max 30.348
_diffrn_reflns_theta_min 2.172
_exptl_absorpt_coefficient_mu 6.911
_exptl_absorpt_correction_T_max 0.0923
_exptl_absorpt_correction_T_min 0.0393
_exptl_absorpt_correction_type multi-scan
_exptl_absorpt_process_details
;
(SADABS; Bruker, 2012)
;
_exptl_crystal_colour orange
_exptl_crystal_density_diffrn 1.971
_exptl_crystal_description Block
_exptl_crystal_F_000 608
_exptl_crystal_size_max 0.485
_exptl_crystal_size_mid 0.205
_exptl_crystal_size_min 0.145
_refine_diff_density_max 0.979
_refine_diff_density_min -0.801
_refine_ls_extinction_method none
_refine_ls_goodness_of_fit_ref 1.085
_refine_ls_hydrogen_treatment mixed
_refine_ls_matrix_type full
_refine_ls_number_parameters 269
_refine_ls_number_reflns 6285
_refine_ls_number_restraints 0
_refine_ls_restrained_S_all 1.085
_refine_ls_R_factor_all 0.0214
_refine_ls_R_factor_gt 0.0186
_refine_ls_shift/su_max 0.001
_refine_ls_shift/su_mean 0.000
_refine_ls_structure_factor_coef Fsqd
_refine_ls_weighting_details 'w=1/[\s^2^(Fo^2^)+(0.0179P)^2^+0.4664P] where P=(Fo^2^+2Fc^2^)/3'
_refine_ls_weighting_scheme calc
_refine_ls_wR_factor_gt 0.0410
_refine_ls_wR_factor_ref 0.0420
_reflns_number_gt 5899
_reflns_number_total 6285
_reflns_threshold_expression 'I > 2\s(I)'
_cod_data_source_file su5513sup1.cif
_cod_data_source_block I
_cod_database_code 2243613
_shelx_space_group_comment
;
The symmetry employed for this shelxl refinement is uniquely defined
by the following loop, which should always be used as a source of
symmetry information in preference to the above space-group names.
They are only intended as comments.
;
_shelx_estimated_absorpt_t_min 0.134
_shelx_estimated_absorpt_t_max 0.434

loop_
_space_group_symop_operation_xyz
'x, y, z'
'-x, -y, -z'

loop_
_atom_site_type_symbol
_atom_site_label
_atom_site_fract_x
_atom_site_fract_y
_atom_site_fract_z
_atom_site_U_iso_or_equiv
_atom_site_adp_type
_atom_site_calc_flag
_atom_site_occupancy
_atom_site_disorder_assembly
_atom_site_disorder_group
Pt Pt1 0.43753(2) 0.56002(2) 0.24360(2) 0.02894(3) Uani d 1 . .
S S1 0.16102(9) 0.50827(6) 0.30850(3) 0.03473(12) Uani d 1 . .
S S2 0.37664(9) 0.80884(6) 0.26345(3) 0.03468(12) Uani d 1 . .
O O1 0.6871(3) 0.60194(19) 0.18405(10) 0.0390(4) Uani d 1 . .
O O2 0.9041(4) 0.8000(3) 0.14108(15) 0.0723(7) Uani d 1 . .
O O3 1.1660(4) 0.7358(3) 0.07156(15) 0.0768(8) Uani d 1 . .
O O4 1.2756(3) 0.1801(2) 0.04000(12) 0.0554(5) Uani d 1 . .
O O5 0.1906(3) 0.8775(2) 0.30664(12) 0.0536(5) Uani d 1 . .
N N1 1.0219(3) 0.7032(3) 0.10813(12) 0.0431(5) Uani d 1 . .
N N2 0.4993(3) 0.3368(2) 0.22554(9) 0.0269(3) Uani d 1 . .
N N3 0.3775(3) 0.2401(2) 0.25670(11) 0.0328(4) Uani d 1 . .
N N4 0.0985(3) 0.2204(2) 0.33019(12) 0.0383(4) Uani d 1 . .
C C1 0.8250(3) 0.5008(3) 0.15095(12) 0.0313(4) Uani d 1 . .
C C2 0.9964(4) 0.5447(3) 0.11207(12) 0.0343(5) Uani d 1 . .
C C3 1.1483(4) 0.4417(3) 0.07519(13) 0.0394(5) Uani d 1 . .
H H3A 1.2590 0.4754 0.0510 0.047 Uiso calc 1 . .
C C4 1.1352(4) 0.2910(3) 0.07449(13) 0.0393(5) Uani d 1 . .
C C5 0.9686(4) 0.2432(3) 0.11050(13) 0.0374(5) Uani d 1 . .
H H5A 0.9582 0.1415 0.1088 0.045 Uiso calc 1 . .
C C6 0.8158(3) 0.3422(3) 0.14924(12) 0.0315(4) Uani d 1 . .
C C7 1.4562(4) 0.2214(4) 0.00674(16) 0.0520(7) Uani d 1 . .
H H7A 1.5477 0.1318 -0.0120 0.078 Uiso calc 1 . .
H H7B 1.5316 0.2554 0.0411 0.078 Uiso calc 1 . .
H H7C 1.4115 0.3049 -0.0314 0.078 Uiso calc 1 . .
C C8 0.6590(4) 0.2725(3) 0.18624(12) 0.0328(4) Uani d 1 . .
H H8A 0.6737 0.1675 0.1814 0.039 Uiso calc 1 . .
C C9 0.2195(3) 0.3102(2) 0.29690(12) 0.0299(4) Uani d 1 . .
C C10 -0.0798(3) 0.2704(3) 0.37886(12) 0.0328(4) Uani d 1 . .
H H10A -0.1680 0.3725 0.3583 0.039 Uiso calc 1 . .
C C11 -0.2114(4) 0.1513(3) 0.38496(14) 0.0409(5) Uani d 1 . .
H H11A -0.2592 0.1448 0.3380 0.049 Uiso calc 1 . .
H H11B -0.1240 0.0486 0.4033 0.049 Uiso calc 1 . .
C C12 -0.4028(4) 0.1967(4) 0.43416(17) 0.0567(8) Uani d 1 . .
H H12A -0.4989 0.2929 0.4127 0.068 Uiso calc 1 . .
H H12B -0.4778 0.1151 0.4396 0.068 Uiso calc 1 . .
C C13 -0.3399(5) 0.2203(4) 0.50658(17) 0.0617(8) Uani d 1 . .
H H13A -0.2629 0.1201 0.5312 0.074 Uiso calc 1 . .
H H13B -0.4669 0.2597 0.5345 0.074 Uiso calc 1 . .
C C14 -0.2027(6) 0.3343(4) 0.50108(18) 0.0669(9) Uani d 1 . .
H H14A -0.1554 0.3394 0.5482 0.080 Uiso calc 1 . .
H H14B -0.2864 0.4382 0.4827 0.080 Uiso calc 1 . .
C C15 -0.0102(4) 0.2858(4) 0.45248(15) 0.0479(6) Uani d 1 . .
H H15A 0.0806 0.1863 0.4730 0.058 Uiso calc 1 . .
H H15B 0.0708 0.3637 0.4484 0.058 Uiso calc 1 . .
C C16 0.6081(5) 0.8331(3) 0.30079(16) 0.0496(6) Uani d 1 . .
H H16A 0.7288 0.7960 0.2707 0.074 Uiso calc 1 . .
H H16B 0.6294 0.7741 0.3474 0.074 Uiso calc 1 . .
H H16C 0.5912 0.9422 0.3044 0.074 Uiso calc 1 . .
C C17 0.3707(5) 0.9254(3) 0.17999(14) 0.0443(6) Uani d 1 . .
H H17A 0.5041 0.8925 0.1554 0.066 Uiso calc 1 . .
H H17B 0.3461 1.0336 0.1871 0.066 Uiso calc 1 . .
H H17C 0.2585 0.9137 0.1520 0.066 Uiso calc 1 . .
H H1N4 0.133(4) 0.127(3) 0.3226(15) 0.040(7) Uiso d 1 . .

loop_
_atom_site_aniso_label
_atom_site_aniso_U_11
_atom_site_aniso_U_22
_atom_site_aniso_U_33
_atom_site_aniso_U_12
_atom_site_aniso_U_13
_atom_site_aniso_U_23
Pt1 0.03200(4) 0.02243(4) 0.03352(5) -0.00897(3) 0.00631(3) -0.00618(3)
S1 0.0360(3) 0.0249(2) 0.0439(3) -0.0090(2) 0.0134(2) -0.0097(2)
S2 0.0416(3) 0.0244(2) 0.0400(3) -0.0110(2) 0.0086(2) -0.0094(2)
O1 0.0397(8) 0.0291(8) 0.0510(10) -0.0137(7) 0.0176(7) -0.0124(7)
O2 0.0736(15) 0.0459(12) 0.107(2) -0.0319(11) 0.0442(14) -0.0266(12)
O3 0.0810(16) 0.0737(16) 0.0964(19) -0.0557(14) 0.0474(14) -0.0303(14)
O4 0.0482(10) 0.0501(11) 0.0665(13) -0.0118(9) 0.0308(9) -0.0156(10)
O5 0.0570(11) 0.0342(9) 0.0715(14) -0.0137(8) 0.0292(10) -0.0213(9)
N1 0.0440(11) 0.0474(12) 0.0446(12) -0.0246(10) 0.0084(9) -0.0073(10)
N2 0.0295(8) 0.0234(8) 0.0285(9) -0.0088(6) 0.0058(7) -0.0040(7)
N3 0.0364(9) 0.0257(8) 0.0395(10) -0.0137(7) 0.0125(8) -0.0093(7)
N4 0.0423(10) 0.0287(10) 0.0475(12) -0.0146(8) 0.0196(9) -0.0136(9)
C1 0.0318(10) 0.0323(11) 0.0307(11) -0.0099(8) 0.0034(8) -0.0048(8)
C2 0.0345(10) 0.0372(11) 0.0340(11) -0.0155(9) 0.0036(9) -0.0039(9)
C3 0.0338(11) 0.0506(14) 0.0356(12) -0.0151(10) 0.0070(9) -0.0059(10)
C4 0.0352(11) 0.0435(13) 0.0367(12) -0.0073(10) 0.0092(9) -0.0060(10)
C5 0.0378(11) 0.0341(11) 0.0391(12) -0.0086(9) 0.0084(9) -0.0052(9)
C6 0.0316(10) 0.0319(11) 0.0313(11) -0.0093(8) 0.0063(8) -0.0055(8)
C7 0.0377(13) 0.0660(18) 0.0514(16) -0.0123(12) 0.0170(11) -0.0135(14)
C8 0.0366(11) 0.0263(10) 0.0366(12) -0.0103(8) 0.0092(9) -0.0077(9)
C9 0.0307(10) 0.0261(10) 0.0349(11) -0.0099(8) 0.0058(8) -0.0074(8)
C10 0.0305(10) 0.0301(10) 0.0376(12) -0.0089(8) 0.0093(9) -0.0056(9)
C11 0.0385(12) 0.0480(14) 0.0409(13) -0.0214(11) 0.0047(10) -0.0031(11)
C12 0.0345(12) 0.073(2) 0.0617(19) -0.0205(13) 0.0095(12) 0.0031(15)
C13 0.0555(17) 0.074(2) 0.0497(17) -0.0136(15) 0.0238(14) -0.0007(15)
C14 0.082(2) 0.074(2) 0.0501(18) -0.0261(18) 0.0280(16) -0.0259(16)
C15 0.0490(14) 0.0564(16) 0.0465(15) -0.0244(13) 0.0084(12) -0.0166(13)
C16 0.0622(17) 0.0440(14) 0.0489(16) -0.0207(13) -0.0070(13) -0.0120(12)
C17 0.0620(16) 0.0285(11) 0.0433(14) -0.0135(11) -0.0024(12) -0.0033(10)

loop_
_atom_type_symbol
_atom_type_description
_atom_type_scat_dispersion_real
_atom_type_scat_dispersion_imag
_atom_type_scat_source
C C 0.0033 0.0016 'International Tables Vol C Tables 4.2.6.8 and 6.1.1.4'
H H 0.0000 0.0000 'International Tables Vol C Tables 4.2.6.8 and 6.1.1.4'
N N 0.0061 0.0033 'International Tables Vol C Tables 4.2.6.8 and 6.1.1.4'
O O 0.0106 0.0060 'International Tables Vol C Tables 4.2.6.8 and 6.1.1.4'
S S 0.1246 0.1234 'International Tables Vol C Tables 4.2.6.8 and 6.1.1.4'
Pt Pt -1.7033 8.3905 'International Tables Vol C Tables 4.2.6.8 and 6.1.1.4'

loop_
_geom_angle_atom_site_label_1
_geom_angle_atom_site_label_2
_geom_angle_atom_site_label_3
_geom_angle_site_symmetry_1
_geom_angle_site_symmetry_3
_geom_angle
_geom_angle_publ_flag
N2 Pt1 O1 . . 93.95(6) y
N2 Pt1 S2 . . 178.65(5) y
O1 Pt1 S2 . . 84.87(5) y
N2 Pt1 S1 . . 84.74(5) y
O1 Pt1 S1 . . 178.63(5) y
S2 Pt1 S1 . . 96.45(2) y
C9 S1 Pt1 . . 96.02(7) ?
O5 S2 C17 . . 109.52(13) ?
O5 S2 C16 . . 109.00(14) ?
C17 S2 C16 . . 101.25(14) ?
O5 S2 Pt1 . . 119.46(8) ?
C17 S2 Pt1 . . 107.80(9) ?
C16 S2 Pt1 . . 108.28(10) ?
C1 O1 Pt1 . . 126.00(14) ?
C4 O4 C7 . . 117.3(2) ?
O2 N1 O3 . . 120.7(2) ?
O2 N1 C2 . . 121.1(2) ?
O3 N1 C2 . . 118.2(2) ?
C8 N2 N3 . . 116.09(17) ?
C8 N2 Pt1 . . 122.71(14) ?
N3 N2 Pt1 . . 121.16(13) ?
C9 N3 N2 . . 113.79(17) ?
C9 N4 C10 . . 126.23(19) ?
C9 N4 H1N4 . . 115(2) ?
C10 N4 H1N4 . . 118(2) ?
O1 C1 C2 . . 120.4(2) ?
O1 C1 C6 . . 124.07(19) ?
C2 C1 C6 . . 115.6(2) ?
C3 C2 C1 . . 123.0(2) ?
C3 C2 N1 . . 115.8(2) ?
C1 C2 N1 . . 121.2(2) ?
C4 C3 C2 . . 120.1(2) ?
C4 C3 H3A . . 119.9 ?
C2 C3 H3A . . 119.9 ?
C3 C4 O4 . . 125.0(2) ?
C3 C4 C5 . . 119.2(2) ?
O4 C4 C5 . . 115.8(2) ?
C4 C5 C6 . . 122.3(2) ?
C4 C5 H5A . . 118.9 ?
C6 C5 H5A . . 118.9 ?
C5 C6 C1 . . 119.9(2) ?
C5 C6 C8 . . 115.4(2) ?
C1 C6 C8 . . 124.71(19) ?
O4 C7 H7A . . 109.5 ?
O4 C7 H7B . . 109.5 ?
H7A C7 H7B . . 109.5 ?
O4 C7 H7C . . 109.5 ?
H7A C7 H7C . . 109.5 ?
H7B C7 H7C . . 109.5 ?
N2 C8 C6 . . 128.5(2) ?
N2 C8 H8A . . 115.8 ?
C6 C8 H8A . . 115.8 ?
N3 C9 N4 . . 116.41(19) ?
N3 C9 S1 . . 124.17(16) ?
N4 C9 S1 . . 119.42(16) ?
N4 C10 C11 . . 107.99(19) ?
N4 C10 C15 . . 113.0(2) ?
C11 C10 C15 . . 109.9(2) ?
N4 C10 H10A . . 108.6 ?
C11 C10 H10A . . 108.6 ?
C15 C10 H10A . . 108.6 ?
C12 C11 C10 . . 111.1(2) ?
C12 C11 H11A . . 109.4 ?
C10 C11 H11A . . 109.4 ?
C12 C11 H11B . . 109.4 ?
C10 C11 H11B . . 109.4 ?
H11A C11 H11B . . 108.0 ?
C13 C12 C11 . . 112.0(2) ?
C13 C12 H12A . . 109.2 ?
C11 C12 H12A . . 109.2 ?
C13 C12 H12B . . 109.2 ?
C11 C12 H12B . . 109.2 ?
H12A C12 H12B . . 107.9 ?
C12 C13 C14 . . 111.7(3) ?
C12 C13 H13A . . 109.3 ?
C14 C13 H13A . . 109.3 ?
C12 C13 H13B . . 109.3 ?
C14 C13 H13B . . 109.3 ?
H13A C13 H13B . . 107.9 ?
C13 C14 C15 . . 111.6(3) ?
C13 C14 H14A . . 109.3 ?
C15 C14 H14A . . 109.3 ?
C13 C14 H14B . . 109.3 ?
C15 C14 H14B . . 109.3 ?
H14A C14 H14B . . 108.0 ?
C14 C15 C10 . . 110.4(2) ?
C14 C15 H15A . . 109.6 ?
C10 C15 H15A . . 109.6 ?
C14 C15 H15B . . 109.6 ?
C10 C15 H15B . . 109.6 ?
H15A C15 H15B . . 108.1 ?
S2 C16 H16A . . 109.5 ?
S2 C16 H16B . . 109.5 ?
H16A C16 H16B . . 109.5 ?
S2 C16 H16C . . 109.5 ?
H16A C16 H16C . . 109.5 ?
H16B C16 H16C . . 109.5 ?
S2 C17 H17A . . 109.5 ?
S2 C17 H17B . . 109.5 ?
H17A C17 H17B . . 109.5 ?
S2 C17 H17C . . 109.5 ?
H17A C17 H17C . . 109.5 ?
H17B C17 H17C . . 109.5 ?

loop_
_geom_bond_atom_site_label_1
_geom_bond_atom_site_label_2
_geom_bond_site_symmetry_2
_geom_bond_distance
_geom_bond_publ_flag
Pt1 N2 . 1.9936(17) y
Pt1 O1 . 2.0201(15) y
Pt1 S2 . 2.2254(5) y
Pt1 S1 . 2.2441(5) y
S1 C9 . 1.745(2) ?
S2 O5 . 1.4694(18) ?
S2 C17 . 1.765(3) ?
S2 C16 . 1.774(3) ?
O1 C1 . 1.297(3) ?
O2 N1 . 1.212(3) ?
O3 N1 . 1.213(3) ?
O4 C4 . 1.370(3) ?
O4 C7 . 1.418(3) ?
N1 C2 . 1.456(3) ?
N2 C8 . 1.300(3) ?
N2 N3 . 1.377(2) ?
N3 C9 . 1.320(3) ?
N4 C9 . 1.343(3) ?
N4 C10 . 1.460(3) ?
N4 H1N4 . 0.83(3) ?
C1 C2 . 1.419(3) ?
C1 C6 . 1.434(3) ?
C2 C3 . 1.391(3) ?
C3 C4 . 1.369(4) ?
C3 H3A . 0.9300 ?
C4 C5 . 1.385(3) ?
C5 C6 . 1.395(3) ?
C5 H5A . 0.9300 ?
C6 C8 . 1.438(3) ?
C7 H7A . 0.9600 ?
C7 H7B . 0.9600 ?
C7 H7C . 0.9600 ?
C8 H8A . 0.9300 ?
C10 C11 . 1.521(3) ?
C10 C15 . 1.522(4) ?
C10 H10A . 0.9800 ?
C11 C12 . 1.519(4) ?
C11 H11A . 0.9700 ?
C11 H11B . 0.9700 ?
C12 C13 . 1.507(5) ?
C12 H12A . 0.9700 ?
C12 H12B . 0.9700 ?
C13 C14 . 1.511(5) ?
C13 H13A . 0.9700 ?
C13 H13B . 0.9700 ?
C14 C15 . 1.521(4) ?
C14 H14A . 0.9700 ?
C14 H14B . 0.9700 ?
C15 H15A . 0.9700 ?
C15 H15B . 0.9700 ?
C16 H16A . 0.9600 ?
C16 H16B . 0.9600 ?
C16 H16C . 0.9600 ?
C17 H17A . 0.9600 ?
C17 H17B . 0.9600 ?
C17 H17C . 0.9600 ?

loop_
_geom_hbond_atom_site_label_D
_geom_hbond_atom_site_label_H
_geom_hbond_atom_site_label_A
_geom_hbond_site_symmetry_A
_geom_hbond_distance_DH
_geom_hbond_distance_HA
_geom_hbond_distance_DA
_geom_hbond_angle_DHA
_geom_hbond_publ_flag
C17 H17A O2 . 0.96 2.53 3.438(4) 157 yes
N4 H1N4 O5 1_545 0.83(3) 2.21(3) 3.042(2) 174(2) yes
C17 H17B N3 1_565 0.96 2.46 3.336(3) 152 yes
C17 H17C O3 1_455 0.96 2.54 3.354(4) 143 yes
C12 H12A Cg1 1_455 0.97 2.95 3.669(3) 131 yes

loop_
_geom_torsion_atom_site_label_1
_geom_torsion_atom_site_label_2
_geom_torsion_atom_site_label_3
_geom_torsion_atom_site_label_4
_geom_torsion_site_symmetry_1
_geom_torsion_site_symmetry_2
_geom_torsion_site_symmetry_3
_geom_torsion_site_symmetry_4
_geom_torsion
_geom_torsion_publ_flag
C8 N2 N3 C9 . . . . 179.0(2) ?
Pt1 N2 N3 C9 . . . . 1.3(3) ?
Pt1 O1 C1 C2 . . . . -178.56(16) ?
Pt1 O1 C1 C6 . . . . 2.7(3) ?
O1 C1 C2 C3 . . . . -179.6(2) ?
C6 C1 C2 C3 . . . . -0.8(3) ?
O1 C1 C2 N1 . . . . -0.1(3) ?
C6 C1 C2 N1 . . . . 178.7(2) ?
O2 N1 C2 C3 . . . . -176.5(3) ?
O3 N1 C2 C3 . . . . 2.7(4) ?
O2 N1 C2 C1 . . . . 4.0(4) ?
O3 N1 C2 C1 . . . . -176.8(3) ?
C1 C2 C3 C4 . . . . 0.9(4) ?
N1 C2 C3 C4 . . . . -178.6(2) ?
C2 C3 C4 O4 . . . . 180.0(2) ?
C2 C3 C4 C5 . . . . 0.4(4) ?
C7 O4 C4 C3 . . . . 4.7(4) ?
C7 O4 C4 C5 . . . . -175.7(2) ?
C3 C4 C5 C6 . . . . -1.7(4) ?
O4 C4 C5 C6 . . . . 178.7(2) ?
C4 C5 C6 C1 . . . . 1.8(4) ?
C4 C5 C6 C8 . . . . -177.2(2) ?
O1 C1 C6 C5 . . . . 178.3(2) ?
C2 C1 C6 C5 . . . . -0.5(3) ?
O1 C1 C6 C8 . . . . -2.8(4) ?
C2 C1 C6 C8 . . . . 178.4(2) ?
N3 N2 C8 C6 . . . . -177.9(2) ?
Pt1 N2 C8 C6 . . . . -0.2(3) ?
C5 C6 C8 N2 . . . . -179.5(2) ?
C1 C6 C8 N2 . . . . 1.5(4) ?
N2 N3 C9 N4 . . . . -178.3(2) ?
N2 N3 C9 S1 . . . . 1.8(3) ?
C10 N4 C9 N3 . . . . 178.0(2) ?
C10 N4 C9 S1 . . . . -2.2(3) ?
Pt1 S1 C9 N3 . . . . -3.4(2) ?
Pt1 S1 C9 N4 . . . . 176.77(19) ?
C9 N4 C10 C11 . . . . 162.2(2) ?
C9 N4 C10 C15 . . . . -76.0(3) ?
N4 C10 C11 C12 . . . . -179.2(2) ?
C15 C10 C11 C12 . . . . 57.2(3) ?
C10 C11 C12 C13 . . . . -54.9(3) ?
C11 C12 C13 C14 . . . . 53.0(4) ?
C12 C13 C14 C15 . . . . -54.0(4) ?
C13 C14 C15 C10 . . . . 56.7(4) ?
N4 C10 C15 C14 . . . . -178.6(2) ?
C11 C10 C15 C14 . . . . -57.9(3) ?

_cod_database_fobs_code 2243613
